data_2237926
loop_
_publ_author_name
'Piccialli, Vincenzo'
'Oliviero, Giorgia'
'Borbone, Nicola'
'Centore, Roberto'
'Tuzi, Angela'

_publ_section_title
;
 3\b,6\b-Diacetoxy-5,9\a-dihydroxy-5\a-cholest-7-en-11-one acetic acid
 0.04-solvate
;
_journal_coeditor_code KP2452
_journal_issue 6
_journal_name_full 'Acta Crystallographica Section E'
_journal_page_first o879
_journal_page_last o880
_journal_paper_doi 10.1107/S1600536813012646
_journal_volume 69
_journal_year 2013
_chemical_formula_iupac 'C31 H48 O7, 0.04C2 H4 O2'
_chemical_formula_moiety 'C31 H48 O7, 0.04(C2 H4 O2)'
_chemical_formula_sum 'C31.09 H48.18 O7.09'
_chemical_formula_weight 535.45
_chemical_name_systematic
;
3\b,6\b-Diacetoxy-5,9\a-dihydroxy-5\a-cholest-7-en-11-one acetic acid
0.04-solvate
;
_space_group_IT_number 19
_symmetry_cell_setting orthorhombic
_symmetry_space_group_name_Hall 'P 2ac 2ab'
_symmetry_space_group_name_H-M 'P 21 21 21'
_atom_sites_solution_hydrogens geom
_atom_sites_solution_primary direct
_atom_sites_solution_secondary difmap
_audit_creation_method SHELXL-97
_cell_angle_alpha 90.00
_cell_angle_beta 90.00
_cell_angle_gamma 90.00
_cell_formula_units_Z 12
_cell_length_a 10.242(2)
_cell_length_b 28.556(5)
_cell_length_c 30.214(6)
_cell_measurement_reflns_used 454
_cell_measurement_temperature 173(2)
_cell_measurement_theta_max 20.839
_cell_measurement_theta_min 4.899
_cell_volume 8837(3)
_computing_cell_refinement 'DIRAX/LSQ (Duisenberg <i>et al.</i>, 2000)'
_computing_data_collection '<i>COLLECT</i> (Nonius, 1999)'
_computing_data_reduction
;
EvalCCD (Duisenberg <i>et al.</i>, 2003) and SADABS (Bruker,
2001)
;
_computing_molecular_graphics
;
ORTEP-3 for Windows (Farrugia, 2012) and <i>Mercury</i> (Macrae <i>et
al.</i>, 2006)
;
_computing_publication_material
;
WinGX (Farrugia, 2012)
;
_computing_structure_refinement 'SHELXL97 (Sheldrick, 2008)'
_computing_structure_solution 'SIR97 (Altomare <i>et al.</i>, 1999)'
_diffrn_ambient_temperature 173(2)
_diffrn_detector_area_resol_mean 9
_diffrn_measured_fraction_theta_full 0.995
_diffrn_measured_fraction_theta_max 0.995
_diffrn_measurement_device 'four-circle diffractometer'
_diffrn_measurement_device_type 'Bruker--Nonius KappaCCD'
_diffrn_measurement_method
;
CCD rotation images, thick slices
;
_diffrn_radiation_monochromator graphite
_diffrn_radiation_source 'normal-focus sealed tube'
_diffrn_radiation_type MoK\a
_diffrn_radiation_wavelength 0.71073
_diffrn_reflns_av_R_equivalents 0.0970
_diffrn_reflns_av_sigmaI/netI 0.0796
_diffrn_reflns_limit_h_max 13
_diffrn_reflns_limit_h_min -13
_diffrn_reflns_limit_k_max 37
_diffrn_reflns_limit_k_min -35
_diffrn_reflns_limit_l_max 38
_diffrn_reflns_limit_l_min -39
_diffrn_reflns_number 82574
_diffrn_reflns_theta_full 27.50
_diffrn_reflns_theta_max 27.50
_diffrn_reflns_theta_min 2.10
_exptl_absorpt_coefficient_mu 0.084
_exptl_absorpt_correction_T_max 0.9859
_exptl_absorpt_correction_T_min 0.9632
_exptl_absorpt_correction_type multi-scan
_exptl_absorpt_process_details
;
(SADABS; Bruker, 2001)
;
_exptl_crystal_colour colorless
_exptl_crystal_density_diffrn 1.207
_exptl_crystal_density_method 'not measured'
_exptl_crystal_description block
_exptl_crystal_F_000 3498
_exptl_crystal_size_max 0.45
_exptl_crystal_size_mid 0.30
_exptl_crystal_size_min 0.17
_refine_diff_density_max 0.294
_refine_diff_density_min -0.305
_refine_ls_extinction_method none
_refine_ls_goodness_of_fit_ref 0.997
_refine_ls_hydrogen_treatment constr
_refine_ls_matrix_type full
_refine_ls_number_parameters 1072
_refine_ls_number_reflns 11048
_refine_ls_number_restraints 13
_refine_ls_restrained_S_all 0.997
_refine_ls_R_factor_all 0.1225
_refine_ls_R_factor_gt 0.0627
_refine_ls_shift/su_max 0.004
_refine_ls_shift/su_mean 0.000
_refine_ls_structure_factor_coef Fsqd
_refine_ls_weighting_details 'calc w=1/[\s^2^(Fo^2^)+(0.1168P)^2^+0.0000P] where P=(Fo^2^+2Fc^2^)/3'
_refine_ls_weighting_scheme calc
_refine_ls_wR_factor_gt 0.1550
_refine_ls_wR_factor_ref 0.1850
_reflns_number_gt 6969
_reflns_number_total 11048
_reflns_threshold_expression I>2\s(I)
_cod_data_source_file kp2452.cif
_cod_data_source_block I
_cod_database_code 2237926
_cod_database_fobs_code 2237926

loop_
_symmetry_equiv_pos_as_xyz
'x, y, z'
'-x+1/2, -y, z+1/2'
'x+1/2, -y+1/2, -z'
'-x, y+1/2, -z+1/2'

loop_
_atom_site_type_symbol
_atom_site_label
_atom_site_fract_x
_atom_site_fract_y
_atom_site_fract_z
_atom_site_U_iso_or_equiv
_atom_site_adp_type
_atom_site_calc_flag
_atom_site_refinement_flags
_atom_site_occupancy
_atom_site_symmetry_multiplicity
_atom_site_disorder_assembly
_atom_site_disorder_group
C C1A 0.9865(4) 0.37429(15) 0.18977(14) 0.0322(10) Uani d . 1 1 . .
H H1A1 1.0372 0.3464 0.1988 0.039 Uiso calc R 1 1 . .
H H1A2 1.0378 0.3913 0.1671 0.039 Uiso calc R 1 1 . .
C C1B 0.2980(5) 0.42430(15) 0.42610(15) 0.0399(11) Uani d . 1 1 . .
H H1B1 0.2578 0.4507 0.4423 0.048 Uiso calc R 1 1 . .
H H1B2 0.2267 0.4051 0.4134 0.048 Uiso calc R 1 1 . .
C C1C 0.2794(4) 0.11749(15) 0.36525(15) 0.0387(11) Uani d . 1 1 . .
H H1C1 0.2328 0.0900 0.3531 0.046 Uiso calc R 1 1 . .
H H1C2 0.2144 0.1373 0.3807 0.046 Uiso calc R 1 1 . .
C C2A 0.9669(4) 0.40597(15) 0.22994(14) 0.0350(10) Uani d . 1 1 . .
H H2A1 0.9209 0.3884 0.2535 0.042 Uiso calc R 1 1 . .
H H2A2 1.0530 0.4158 0.2416 0.042 Uiso calc R 1 1 . .
C C2B 0.3766(5) 0.39443(16) 0.45845(17) 0.0464(12) Uani d . 1 1 . .
H H2B1 0.4440 0.4140 0.4729 0.056 Uiso calc R 1 1 . .
H H2B2 0.3180 0.3821 0.4818 0.056 Uiso calc R 1 1 . .
C C2C 0.3383(5) 0.14542(15) 0.32700(16) 0.0412(11) Uani d . 1 1 . .
H H2C1 0.3995 0.1254 0.3101 0.049 Uiso calc R 1 1 . .
H H2C2 0.2682 0.1558 0.3067 0.049 Uiso calc R 1 1 . .
C C3A 0.8882(5) 0.44887(14) 0.21755(14) 0.0339(10) Uani d . 1 1 . .
H H3A 0.9384 0.4685 0.1961 0.041 Uiso calc R 1 1 . .
C C3B 0.4408(4) 0.35442(15) 0.43489(16) 0.0381(11) Uani d . 1 1 . .
H H3B 0.3728 0.3323 0.4236 0.046 Uiso calc R 1 1 . .
C C3C 0.4097(5) 0.18743(15) 0.34513(15) 0.0378(11) Uani d . 1 1 . .
H H3C 0.3463 0.2097 0.3589 0.045 Uiso calc R 1 1 . .
C C4A 0.7591(4) 0.43526(14) 0.19780(14) 0.0313(9) Uani d . 1 1 . .
H H4A1 0.7122 0.4638 0.1882 0.038 Uiso calc R 1 1 . .
H H4A2 0.7054 0.4196 0.2206 0.038 Uiso calc R 1 1 . .
C C4B 0.5264(4) 0.37100(14) 0.39673(14) 0.0331(10) Uani d . 1 1 . .
H H4B1 0.5617 0.3434 0.3809 0.040 Uiso calc R 1 1 . .
H H4B2 0.6011 0.3890 0.4087 0.040 Uiso calc R 1 1 . .
C C4C 0.5132(4) 0.17375(14) 0.37843(14) 0.0347(10) Uani d . 1 1 . .
H H4C1 0.5532 0.2024 0.3909 0.042 Uiso calc R 1 1 . .
H H4C2 0.5827 0.1558 0.3632 0.042 Uiso calc R 1 1 . .
C C5A 0.7760(4) 0.40225(14) 0.15796(13) 0.0304(9) Uani d . 1 1 . .
C C5B 0.4507(4) 0.40168(14) 0.36422(14) 0.0306(9) Uani d . 1 1 . .
C C5C 0.4572(4) 0.14427(14) 0.41599(15) 0.0332(10) Uani d . 1 1 . .
C C6A 0.6421(4) 0.39143(14) 0.13707(14) 0.0333(10) Uani d . 1 1 . .
H H6A 0.6097 0.4204 0.1221 0.040 Uiso calc R 1 1 . .
C C6B 0.5359(4) 0.41803(15) 0.32564(14) 0.0313(10) Uani d . 1 1 . .
H H6B 0.5444 0.3912 0.3045 0.038 Uiso calc R 1 1 . .
C C6C 0.5675(5) 0.13146(16) 0.44961(15) 0.0414(12) Uani d . 1 1 . .
H H6C 0.5861 0.1600 0.4678 0.050 Uiso calc R 1 1 . .
C C7A 0.6504(4) 0.35362(14) 0.10349(14) 0.0325(10) Uani d . 1 1 . .
H H7A 0.5759 0.3480 0.0856 0.039 Uiso calc R 1 1 . .
C C7B 0.4826(4) 0.45851(15) 0.30054(14) 0.0349(10) Uani d . 1 1 . .
H H7B 0.5292 0.4685 0.2750 0.042 Uiso calc R 1 1 . .
C C7C 0.5268(5) 0.09265(16) 0.48091(15) 0.0400(11) Uani d . 1 1 . .
H H7C 0.5836 0.0851 0.5047 0.048 Uiso calc R 1 1 . .
C C8A 0.7566(4) 0.32687(13) 0.09680(13) 0.0292(9) Uani d . 1 1 . .
C C8B 0.3742(4) 0.48185(14) 0.31118(14) 0.0308(9) Uani d . 1 1 . .
C C8C 0.4142(4) 0.06810(14) 0.47696(13) 0.0313(10) Uani d . 1 1 . .
C C9A 0.8781(4) 0.32994(13) 0.12531(13) 0.0279(9) Uani d . 1 1 . .
C C9B 0.2987(4) 0.47081(14) 0.35379(14) 0.0318(10) Uani d . 1 1 . .
C C9C 0.3169(4) 0.07645(13) 0.43965(14) 0.0313(10) Uani d . 1 1 . .
C C10A 0.8560(4) 0.35833(13) 0.16923(13) 0.0271(9) Uani d . 1 1 . .
C C10B 0.3832(4) 0.44372(14) 0.38819(14) 0.0321(10) Uani d . 1 1 . .
C C10C 0.3815(4) 0.10057(13) 0.39901(14) 0.0291(9) Uani d . 1 1 . .
C C11A 0.9371(4) 0.28079(14) 0.13319(14) 0.0302(9) Uani d . 1 1 . .
C C11B 0.2357(4) 0.51585(14) 0.37272(15) 0.0372(11) Uani d . 1 1 . .
C C11C 0.2459(4) 0.02994(14) 0.42841(14) 0.0335(10) Uani d . 1 1 . .
C C12A 0.9345(5) 0.24626(14) 0.09543(14) 0.0337(10) Uani d . 1 1 . .
H H12A 0.9578 0.2148 0.1068 0.040 Uiso calc R 1 1 . .
H H12B 1.0012 0.2554 0.0733 0.040 Uiso calc R 1 1 . .
C C12B 0.1645(5) 0.54625(15) 0.33994(15) 0.0398(11) Uani d . 1 1 . .
H H12C 0.1281 0.5741 0.3551 0.048 Uiso calc R 1 1 . .
H H12D 0.0913 0.5285 0.3266 0.048 Uiso calc R 1 1 . .
C C12C 0.1979(5) 0.00168(15) 0.46683(15) 0.0377(11) Uani d . 1 1 . .
H H12E 0.1541 -0.0270 0.4561 0.045 Uiso calc R 1 1 . .
H H12F 0.1339 0.0201 0.4841 0.045 Uiso calc R 1 1 . .
C C13A 0.8006(4) 0.24362(13) 0.07263(13) 0.0301(9) Uani d . 1 1 . .
C C13B 0.2604(4) 0.56181(14) 0.30351(14) 0.0316(9) Uani d . 1 1 . .
C C13C 0.3142(4) -0.01141(14) 0.49610(14) 0.0312(10) Uani d . 1 1 . .
C C14A 0.7657(4) 0.29391(13) 0.05852(13) 0.0303(9) Uani d . 1 1 . .
H H14A 0.8397 0.3052 0.0398 0.036 Uiso calc R 1 1 . .
C C14B 0.3091(4) 0.51648(15) 0.28100(13) 0.0337(10) Uani d . 1 1 . .
H H14B 0.2292 0.5004 0.2695 0.040 Uiso calc R 1 1 . .
C C14C 0.3758(5) 0.03435(14) 0.51265(14) 0.0346(10) Uani d . 1 1 . .
H H14C 0.3049 0.0505 0.5295 0.041 Uiso calc R 1 1 . .
C C15A 0.6501(5) 0.28780(15) 0.02776(15) 0.0413(11) Uani d . 1 1 . .
H H15A 0.6434 0.3144 0.0068 0.050 Uiso calc R 1 1 . .
H H15B 0.5676 0.2854 0.0447 0.050 Uiso calc R 1 1 . .
C C15B 0.3821(5) 0.53441(16) 0.24014(15) 0.0462(12) Uani d . 1 1 . .
H H15E 0.3842 0.5104 0.2165 0.055 Uiso calc R 1 1 . .
H H15F 0.4727 0.5434 0.2477 0.055 Uiso calc R 1 1 . .
C C15C 0.4737(5) 0.01892(15) 0.54743(14) 0.0379(10) Uani d . 1 1 . .
H H15C 0.4911 0.0443 0.5689 0.046 Uiso calc R 1 1 . .
H H15D 0.5571 0.0091 0.5337 0.046 Uiso calc R 1 1 . .
C C16A 0.6796(5) 0.24186(15) 0.00312(15) 0.0400(11) Uani d . 1 1 . .
H H16A 0.7032 0.2484 -0.0280 0.048 Uiso calc R 1 1 . .
H H16B 0.6020 0.2212 0.0034 0.048 Uiso calc R 1 1 . .
C C16B 0.3010(5) 0.57762(17) 0.22566(15) 0.0456(12) Uani d . 1 1 . .
H H16C 0.3587 0.6051 0.2214 0.055 Uiso calc R 1 1 . .
H H16D 0.2553 0.5711 0.1975 0.055 Uiso calc R 1 1 . .
C C16C 0.4055(5) -0.02247(16) 0.56966(15) 0.0399(11) Uani d . 1 1 . .
H H16E 0.3782 -0.0139 0.6000 0.048 Uiso calc R 1 1 . .
H H16F 0.4654 -0.0496 0.5714 0.048 Uiso calc R 1 1 . .
C C17A 0.7960(4) 0.21796(14) 0.02762(13) 0.0316(10) Uani d . 1 1 . .
H H17A 0.8774 0.2264 0.0112 0.038 Uiso calc R 1 1 . .
C C17B 0.2012(5) 0.58737(15) 0.26287(14) 0.0365(10) Uani d . 1 1 . .
H H17B 0.1193 0.5703 0.2548 0.044 Uiso calc R 1 1 . .
C C17C 0.2833(4) -0.03506(14) 0.54091(13) 0.0322(10) Uani d . 1 1 . .
H H17C 0.2075 -0.0178 0.5539 0.039 Uiso calc R 1 1 . .
C C18A 0.7001(5) 0.22420(14) 0.10532(14) 0.0358(10) Uani d . 1 1 . .
H H18A 0.7248 0.1923 0.1139 0.054 Uiso calc R 1 1 . .
H H18B 0.6138 0.2237 0.0913 0.054 Uiso calc R 1 1 . .
H H18C 0.6972 0.2442 0.1317 0.054 Uiso calc R 1 1 . .
C C18B 0.3712(5) 0.58937(16) 0.32442(16) 0.0415(11) Uani d . 1 1 . .
H H18D 0.4292 0.6012 0.3012 0.062 Uiso calc R 1 1 . .
H H18E 0.4206 0.5689 0.3444 0.062 Uiso calc R 1 1 . .
H H18F 0.3353 0.6158 0.3412 0.062 Uiso calc R 1 1 . .
C C18C 0.4115(5) -0.04103(15) 0.47005(15) 0.0371(11) Uani d . 1 1 . .
H H18G 0.4505 -0.0220 0.4465 0.056 Uiso calc R 1 1 . .
H H18H 0.3661 -0.0679 0.4569 0.056 Uiso calc R 1 1 . .
H H18I 0.4802 -0.0522 0.4900 0.056 Uiso calc R 1 1 . .
C C19A 0.7801(4) 0.32707(14) 0.20199(13) 0.0320(10) Uani d . 1 1 . .
H H19G 0.8397 0.3041 0.2151 0.048 Uiso calc R 1 1 . .
H H19H 0.7100 0.3107 0.1862 0.048 Uiso calc R 1 1 . .
H H19I 0.7424 0.3466 0.2254 0.048 Uiso calc R 1 1 . .
C C19B 0.4890(4) 0.47704(15) 0.40673(15) 0.0362(10) Uani d . 1 1 . .
H H19A 0.5268 0.4953 0.3825 0.054 Uiso calc R 1 1 . .
H H19B 0.5578 0.4586 0.4211 0.054 Uiso calc R 1 1 . .
H H19C 0.4495 0.4983 0.4284 0.054 Uiso calc R 1 1 . .
C C19C 0.4764(4) 0.06638(14) 0.37703(14) 0.0330(10) Uani d . 1 1 . .
H H19D 0.5222 0.0484 0.3999 0.050 Uiso calc R 1 1 . .
H H19E 0.5401 0.0839 0.3594 0.050 Uiso calc R 1 1 . .
H H19F 0.4278 0.0450 0.3578 0.050 Uiso calc R 1 1 . .
C C20A 0.7851(5) 0.16422(14) 0.02699(14) 0.0345(10) Uani d . 1 1 . .
H H20A 0.6988 0.1557 0.0402 0.041 Uiso calc R 1 1 . .
C C20B 0.1652(5) 0.63964(15) 0.26693(15) 0.0405(11) Uani d D 1 1 . .
H H20B 0.2476 0.6575 0.2725 0.049 Uiso calc R 1 1 . .
C C20C 0.2483(5) -0.08717(14) 0.54216(13) 0.0338(10) Uani d . 1 1 . .
H H20C 0.3233 -0.1049 0.5293 0.041 Uiso calc R 1 1 . .
C C21A 0.8898(5) 0.14014(15) 0.05398(16) 0.0425(12) Uani d . 1 1 . .
H H21D 0.8852 0.1063 0.0491 0.064 Uiso calc R 1 1 . .
H H21E 0.8762 0.1468 0.0855 0.064 Uiso calc R 1 1 . .
H H21F 0.9758 0.1517 0.0449 0.064 Uiso calc R 1 1 . .
C C21B 0.0726(6) 0.64996(17) 0.30456(17) 0.0556(14) Uani d . 1 1 . .
H H21G -0.0058 0.6305 0.3015 0.083 Uiso calc R 1 1 . .
H H21H 0.0479 0.6831 0.3038 0.083 Uiso calc R 1 1 . .
H H21I 0.1155 0.6429 0.3328 0.083 Uiso calc R 1 1 . .
C C21C 0.1283(5) -0.09820(17) 0.51466(17) 0.0514(13) Uani d . 1 1 . .
H H21A 0.0565 -0.0776 0.5235 0.077 Uiso calc R 1 1 . .
H H21B 0.1028 -0.1309 0.5194 0.077 Uiso calc R 1 1 . .
H H21C 0.1480 -0.0933 0.4833 0.077 Uiso calc R 1 1 . .
C C22A 0.7871(5) 0.14571(15) -0.02089(14) 0.0398(11) Uani d . 1 1 . .
H H22A 0.7386 0.1678 -0.0401 0.048 Uiso calc R 1 1 . .
H H22B 0.8785 0.1446 -0.0315 0.048 Uiso calc R 1 1 . .
C C22B 0.1075(5) 0.65710(16) 0.22319(15) 0.0452(12) Uani d D 1 1 B .
H H22C 0.1710 0.6504 0.1993 0.054 Uiso calc R 1 1 . .
H H22D 0.0277 0.6388 0.2168 0.054 Uiso calc R 1 1 . .
C C22C 0.2307(5) -0.10359(16) 0.59008(15) 0.0448(12) Uani d . 1 1 . .
H H22E 0.3114 -0.0960 0.6066 0.054 Uiso calc R 1 1 . .
H H22F 0.1589 -0.0852 0.6035 0.054 Uiso calc R 1 1 . .
C C23A 0.7274(5) 0.09747(15) -0.02517(15) 0.0400(11) Uani d . 1 1 . .
H H23A 0.6339 0.0995 -0.0171 0.048 Uiso calc R 1 1 . .
H H23B 0.7702 0.0764 -0.0035 0.048 Uiso calc R 1 1 . .
C C23B 0.0727(6) 0.70907(17) 0.22135(18) 0.0574(14) Uani d . 1 1 . .
H H23C 0.0047 0.7155 0.2438 0.069 Uiso calc R 1 1 A 1
H H23D 0.1510 0.7276 0.2294 0.069 Uiso calc R 1 1 A 1
C C23C 0.2013(6) -0.15500(17) 0.59671(15) 0.0489(13) Uani d . 1 1 . .
H H23E 0.1117 -0.1613 0.5859 0.059 Uiso calc R 1 1 . .
H H23F 0.2621 -0.1734 0.5781 0.059 Uiso calc R 1 1 . .
C C24A 0.7379(5) 0.07539(15) -0.07094(15) 0.0390(11) Uani d . 1 1 . .
H H24A 0.8298 0.0661 -0.0761 0.047 Uiso calc R 1 1 . .
H H24B 0.7149 0.0992 -0.0934 0.047 Uiso calc R 1 1 . .
C C24C 0.2115(6) -0.17211(19) 0.64309(16) 0.0576(14) Uani d D 1 1 . .
H H24C 0.3048 -0.1700 0.6514 0.069 Uiso calc R 1 1 . .
H H24D 0.1644 -0.1492 0.6618 0.069 Uiso calc R 1 1 . .
C C25A 0.6507(5) 0.03259(15) -0.07753(16) 0.0434(12) Uani d . 1 1 . .
H H25A 0.5581 0.0430 -0.0739 0.052 Uiso calc R 1 1 . .
C C25C 0.1671(10) -0.2182(2) 0.65672(18) 0.089(2) Uani d D 1 1 . .
H H25C 0.0708 -0.2128 0.6589 0.107 Uiso calc R 1 1 . .
C C26A 0.6777(6) -0.00509(17) -0.04207(17) 0.0555(15) Uani d . 1 1 . .
H H26A 0.6203 -0.0320 -0.0470 0.083 Uiso calc R 1 1 . .
H H26B 0.6611 0.0080 -0.0126 0.083 Uiso calc R 1 1 . .
H H26C 0.7690 -0.0151 -0.0441 0.083 Uiso calc R 1 1 . .
C C26C 0.1710(7) -0.25678(18) 0.6255(2) 0.0674(17) Uani d D 1 1 . .
H H26D 0.1382 -0.2462 0.5967 0.101 Uiso calc R 1 1 . .
H H26E 0.1164 -0.2825 0.6364 0.101 Uiso calc R 1 1 . .
H H26F 0.2612 -0.2677 0.6223 0.101 Uiso calc R 1 1 . .
C C27A 0.6643(5) 0.01231(17) -0.12347(16) 0.0507(13) Uani d . 1 1 . .
H H27A 0.6442 0.0365 -0.1455 0.076 Uiso calc R 1 1 . .
H H27B 0.6036 -0.0140 -0.1269 0.076 Uiso calc R 1 1 . .
H H27C 0.7540 0.0012 -0.1278 0.076 Uiso calc R 1 1 . .
C C27C 0.1988(7) -0.2302(2) 0.70375(18) 0.0783(19) Uani d . 1 1 . .
H H27G 0.1487 -0.2578 0.7128 0.117 Uiso calc R 1 1 . .
H H27H 0.1762 -0.2037 0.7229 0.117 Uiso calc R 1 1 . .
H H27I 0.2924 -0.2368 0.7064 0.117 Uiso calc R 1 1 . .
C C28A 0.8326(5) 0.52074(17) 0.25385(17) 0.0476(13) Uani d . 1 1 . .
C C28B 0.5104(5) 0.28518(15) 0.47368(15) 0.0376(11) Uani d D 1 1 . .
C C28C 0.4840(5) 0.25682(15) 0.30774(16) 0.0382(11) Uani d . 1 1 . .
C C29A 0.7923(6) 0.54130(17) 0.29682(17) 0.0516(13) Uani d . 1 1 . .
H H29A 0.7662 0.5740 0.2924 0.077 Uiso calc R 1 1 . .
H H29B 0.8656 0.5400 0.3176 0.077 Uiso calc R 1 1 . .
H H29C 0.7185 0.5235 0.3088 0.077 Uiso calc R 1 1 . .
C C29B 0.5981(6) 0.26760(17) 0.50848(18) 0.0584(15) Uani d D 1 1 . .
H H29D 0.6506 0.2935 0.5201 0.088 Uiso calc R 1 1 . .
H H29E 0.6560 0.2437 0.4960 0.088 Uiso calc R 1 1 . .
H H29F 0.5463 0.2539 0.5325 0.088 Uiso calc R 1 1 . .
C C29C 0.5692(6) 0.27443(18) 0.27093(18) 0.0546(14) Uani d . 1 1 . .
H H29G 0.5257 0.3006 0.2560 0.082 Uiso calc R 1 1 . .
H H29H 0.5846 0.2491 0.2497 0.082 Uiso calc R 1 1 . .
H H29I 0.6527 0.2851 0.2831 0.082 Uiso calc R 1 1 . .
C C30A 0.4499(5) 0.40755(19) 0.17975(17) 0.0444(12) Uani d . 1 1 . .
C C30B 0.7633(4) 0.39888(16) 0.33229(15) 0.0356(10) Uani d . 1 1 . .
C C30C 0.7866(5) 0.14783(18) 0.43033(16) 0.0459(13) Uani d . 1 1 . .
C C31A 0.3517(5) 0.3866(2) 0.20930(19) 0.0591(15) Uani d . 1 1 . .
H H31G 0.3120 0.4111 0.2275 0.089 Uiso calc R 1 1 . .
H H31H 0.3937 0.3634 0.2285 0.089 Uiso calc R 1 1 . .
H H31I 0.2839 0.3713 0.1915 0.089 Uiso calc R 1 1 . .
C C31B 0.8882(5) 0.41365(19) 0.35334(18) 0.0481(13) Uani d . 1 1 . .
H H31A 0.8761 0.4440 0.3679 0.072 Uiso calc R 1 1 . .
H H31B 0.9562 0.4163 0.3307 0.072 Uiso calc R 1 1 . .
H H31C 0.9145 0.3903 0.3754 0.072 Uiso calc R 1 1 . .
C C31C 0.9060(5) 0.12716(19) 0.40886(19) 0.0561(14) Uani d . 1 1 . .
H H31D 0.9778 0.1498 0.4102 0.084 Uiso calc R 1 1 . .
H H31E 0.8867 0.1197 0.3779 0.084 Uiso calc R 1 1 . .
H H31F 0.9312 0.0985 0.4245 0.084 Uiso calc R 1 1 . .
O O1A 0.8478(3) 0.42643(9) 0.12391(9) 0.0362(7) Uani d . 1 1 . .
H H1AO 0.8232 0.4582 0.1187 0.043 Uiso d R 1 1 . .
O O1B 0.3478(3) 0.37467(10) 0.34475(11) 0.0405(8) Uani d . 1 1 . .
H H1BO 0.3667 0.3476 0.3413 0.049 Uiso d R 1 1 . .
O O1C 0.3636(3) 0.17171(10) 0.43997(11) 0.0485(9) Uani d . 1 1 . .
H H1CO 0.3892 0.2013 0.4438 0.058 Uiso d R 1 1 . .
O O2A 0.9809(3) 0.34985(10) 0.09829(9) 0.0361(7) Uani d . 1 1 . .
H H2AO 0.9555 0.3810 0.0977 0.043 Uiso d R 1 1 . .
O O2B 0.1830(3) 0.44513(11) 0.34136(12) 0.0452(8) Uani d . 1 1 . .
H H2BO 0.2168 0.4162 0.3403 0.054 Uiso d R 1 1 . .
O O2C 0.2089(3) 0.10155(11) 0.45839(11) 0.0462(8) Uani d . 1 1 . .
H H2CO 0.2334 0.1372 0.4608 0.055 Uiso d R 1 1 . .
O O3A 0.9891(3) 0.27009(10) 0.16771(11) 0.0440(8) Uani d . 1 1 . .
O O3B 0.2412(4) 0.52654(11) 0.41166(11) 0.0510(9) Uani d . 1 1 . .
O O3C 0.2310(3) 0.01689(11) 0.39123(10) 0.0456(8) Uani d . 1 1 . .
O O4A 0.8634(3) 0.47536(10) 0.25800(9) 0.0385(7) Uani d . 1 1 . .
O O4B 0.5250(3) 0.33030(10) 0.46650(10) 0.0407(8) Uani d . 1 1 . .
O O4C 0.4774(3) 0.21033(10) 0.30791(10) 0.0427(8) Uani d . 1 1 . .
O O5A 0.8372(6) 0.54073(13) 0.21993(13) 0.0853(16) Uani d . 1 1 . .
O O5B 0.4347(4) 0.26170(11) 0.45286(13) 0.0602(10) Uani d . 1 1 . .
O O5C 0.4292(4) 0.28112(11) 0.33343(13) 0.0537(9) Uani d . 1 1 . .
O O6A 0.5444(3) 0.37677(11) 0.16954(10) 0.0388(7) Uani d . 1 1 . .
O O6B 0.6680(3) 0.43061(10) 0.34042(10) 0.0352(7) Uani d . 1 1 . .
O O6C 0.6855(3) 0.11783(10) 0.42892(10) 0.0400(8) Uani d . 1 1 . .
O O7A 0.4481(4) 0.44727(14) 0.16561(14) 0.0640(11) Uani d . 1 1 . .
O O7B 0.7464(3) 0.36348(11) 0.31171(11) 0.0467(8) Uani d . 1 1 . .
O O7C 0.7797(4) 0.18617(13) 0.44649(14) 0.0630(11) Uani d . 1 1 . .
C C24B 0.0242(7) 0.72549(18) 0.17701(16) 0.0579(15) Uani d PD 0.869(5) 1 B 1
H H24E -0.0579 0.7085 0.1705 0.069 Uiso calc PR 0.869(5) 1 B 1
H H24F 0.0889 0.7159 0.1544 0.069 Uiso calc PR 0.869(5) 1 B 1
C C25B -0.0018(7) 0.77782(19) 0.17113(19) 0.0556(17) Uani d PD 0.869(5) 1 B 1
H H25B 0.0825 0.7949 0.1752 0.067 Uiso calc PR 0.869(5) 1 B 1
C C26B -0.0958(7) 0.7950(2) 0.2048(2) 0.079(2) Uani d PD 0.869(5) 1 B 1
H H26G -0.1791 0.7785 0.2014 0.118 Uiso calc PR 0.869(5) 1 B 1
H H26H -0.1097 0.8287 0.2008 0.118 Uiso calc PR 0.869(5) 1 B 1
H H26I -0.0607 0.7892 0.2345 0.118 Uiso calc PR 0.869(5) 1 B 1
C C27B -0.0514(10) 0.7879(2) 0.1256(2) 0.085(3) Uani d PD 0.869(5) 1 B 1
H H27D -0.1186 0.7650 0.1177 0.128 Uiso calc PR 0.869(5) 1 B 1
H H27E 0.0209 0.7860 0.1044 0.128 Uiso calc PR 0.869(5) 1 B 1
H H27F -0.0890 0.8195 0.1248 0.128 Uiso calc PR 0.869(5) 1 B 1
C C24Z 0.0242(7) 0.72549(18) 0.17701(16) 0.0579(15) Uani d PD 0.131(5) 1 B 2
H H24G 0.0139 0.6977 0.1578 0.069 Uiso calc PR 0.131(5) 1 B 2
H H24H 0.0928 0.7454 0.1636 0.069 Uiso calc PR 0.131(5) 1 B 2
C C25Z -0.1036(17) 0.7528(6) 0.1760(6) 0.049(10) Uiso d PD 0.131(5) 1 B 2
H H25Z -0.1756 0.7322 0.1869 0.059 Uiso calc PR 0.131(5) 1 B 2
C C26Z -0.132(3) 0.7669(11) 0.1295(6) 0.047(10) Uiso d PD 0.131(5) 1 B 2
H H26J -0.2262 0.7725 0.1263 0.070 Uiso calc PR 0.131(5) 1 B 2
H H26K -0.1054 0.7418 0.1094 0.070 Uiso calc PR 0.131(5) 1 B 2
H H26L -0.0843 0.7956 0.1224 0.070 Uiso calc PR 0.131(5) 1 B 2
C C27Z -0.0958(7) 0.7950(2) 0.2048(2) 0.079(2) Uani d PD 0.131(5) 1 B 2
H H27J -0.0245 0.8153 0.1947 0.118 Uiso calc PR 0.131(5) 1 B 2
H H27K -0.0794 0.7853 0.2354 0.118 Uiso calc PR 0.131(5) 1 B 2
H H27L -0.1785 0.8123 0.2034 0.118 Uiso calc PR 0.131(5) 1 B 2
O O1 -0.060(3) 0.8409(9) 0.0564(9) 0.049(7) Uiso d P 0.131(5) 1 B 2
O O2 0.116(2) 0.8592(7) 0.0144(7) 0.036(6) Uiso d P 0.131(5) 1 B 2
C C3 0.161(3) 0.8090(12) 0.0734(11) 0.038(8) Uiso d P 0.131(5) 1 B 2
H H3D 0.2012 0.7846 0.0550 0.057 Uiso calc PR 0.131(5) 1 B 2
H H3E 0.1139 0.7943 0.0979 0.057 Uiso calc PR 0.131(5) 1 B 2
H H3F 0.2299 0.8294 0.0853 0.057 Uiso calc PR 0.131(5) 1 B 2
C C4 0.071(4) 0.8368(14) 0.0467(14) 0.053(11) Uiso d P 0.131(5) 1 B 2

loop_
_atom_site_aniso_label
_atom_site_aniso_U_11
_atom_site_aniso_U_22
_atom_site_aniso_U_33
_atom_site_aniso_U_12
_atom_site_aniso_U_13
_atom_site_aniso_U_23
C1A 0.032(2) 0.031(2) 0.034(2) 0.0028(18) 0.002(2) 0.0026(19)
C1B 0.038(3) 0.034(2) 0.048(3) 0.003(2) 0.018(2) 0.006(2)
C1C 0.031(3) 0.032(2) 0.053(3) -0.002(2) -0.004(2) 0.006(2)
C2A 0.030(2) 0.036(2) 0.039(2) -0.0011(19) -0.006(2) -0.002(2)
C2B 0.047(3) 0.040(3) 0.052(3) 0.003(2) 0.016(3) 0.010(2)
C2C 0.041(3) 0.030(2) 0.053(3) -0.002(2) -0.011(2) 0.008(2)
C3A 0.040(3) 0.031(2) 0.031(2) -0.003(2) 0.005(2) -0.0055(18)
C3B 0.033(3) 0.030(2) 0.052(3) -0.002(2) -0.003(2) 0.004(2)
C3C 0.038(3) 0.031(2) 0.045(3) -0.002(2) 0.004(2) 0.005(2)
C4A 0.032(2) 0.028(2) 0.034(2) 0.0011(18) 0.002(2) -0.0032(17)
C4B 0.030(2) 0.028(2) 0.042(2) 0.0012(18) -0.002(2) -0.0017(19)
C4C 0.036(3) 0.031(2) 0.037(2) -0.008(2) 0.003(2) -0.0032(19)
C5A 0.035(2) 0.027(2) 0.030(2) 0.0014(18) 0.0055(19) -0.0003(17)
C5B 0.026(2) 0.027(2) 0.038(2) -0.0020(18) -0.0056(19) -0.0039(18)
C5C 0.035(3) 0.026(2) 0.039(2) -0.0036(19) 0.005(2) -0.0041(19)
C6A 0.034(2) 0.032(2) 0.034(2) 0.0065(19) -0.001(2) 0.0017(18)
C6B 0.021(2) 0.037(2) 0.036(2) 0.0015(18) -0.0035(19) -0.0116(19)
C6C 0.045(3) 0.037(2) 0.042(3) -0.019(2) -0.005(2) 0.002(2)
C7A 0.036(3) 0.031(2) 0.031(2) 0.005(2) -0.006(2) 0.0008(18)
C7B 0.036(3) 0.036(2) 0.033(2) 0.001(2) 0.004(2) -0.0061(18)
C7C 0.041(3) 0.044(3) 0.035(2) -0.011(2) -0.003(2) 0.003(2)
C8A 0.037(3) 0.0239(19) 0.027(2) 0.0020(19) -0.0007(19) 0.0034(16)
C8B 0.027(2) 0.031(2) 0.035(2) -0.0024(18) 0.0023(19) -0.0058(19)
C8C 0.037(3) 0.029(2) 0.028(2) -0.0016(19) 0.0096(19) -0.0067(17)
C9A 0.031(2) 0.0242(19) 0.029(2) -0.0007(18) 0.0031(19) 0.0021(17)
C9B 0.023(2) 0.028(2) 0.044(2) -0.0002(18) 0.0035(19) -0.0003(19)
C9C 0.031(2) 0.0213(19) 0.041(2) 0.0002(18) 0.010(2) -0.0071(18)
C10A 0.028(2) 0.028(2) 0.026(2) -0.0004(18) 0.0012(18) 0.0025(16)
C10B 0.028(2) 0.027(2) 0.041(2) 0.0004(18) 0.006(2) 0.0014(18)
C10C 0.029(2) 0.0231(19) 0.036(2) -0.0022(18) -0.0007(19) -0.0012(17)
C11A 0.029(2) 0.030(2) 0.032(2) 0.0006(18) 0.003(2) 0.0013(18)
C11B 0.033(3) 0.032(2) 0.046(3) 0.001(2) 0.018(2) 0.004(2)
C11C 0.032(2) 0.030(2) 0.039(2) -0.0027(19) -0.002(2) -0.0033(19)
C12A 0.037(3) 0.027(2) 0.037(2) 0.0064(19) 0.002(2) -0.0011(18)
C12B 0.036(3) 0.035(2) 0.048(3) 0.008(2) 0.012(2) 0.003(2)
C12C 0.036(3) 0.028(2) 0.049(3) -0.0061(19) -0.001(2) -0.004(2)
C13A 0.033(2) 0.027(2) 0.030(2) 0.0062(18) 0.0003(19) 0.0000(17)
C13B 0.031(2) 0.030(2) 0.034(2) 0.0049(18) 0.004(2) -0.0036(18)
C13C 0.025(2) 0.027(2) 0.041(2) 0.0017(18) 0.000(2) -0.0052(18)
C14A 0.036(2) 0.026(2) 0.028(2) 0.0029(19) -0.0025(19) 0.0014(17)
C14B 0.033(2) 0.036(2) 0.032(2) 0.001(2) 0.002(2) -0.0091(19)
C14C 0.032(2) 0.029(2) 0.043(2) -0.0027(19) -0.004(2) -0.0051(19)
C15A 0.049(3) 0.033(2) 0.042(3) 0.011(2) -0.006(2) 0.003(2)
C15B 0.056(3) 0.046(3) 0.036(3) 0.017(2) 0.009(2) -0.002(2)
C15C 0.035(3) 0.040(2) 0.039(2) -0.005(2) -0.001(2) -0.007(2)
C16A 0.052(3) 0.033(2) 0.035(2) 0.010(2) -0.008(2) -0.0027(19)
C16B 0.054(3) 0.046(3) 0.037(2) 0.015(2) 0.008(2) 0.000(2)
C16C 0.036(3) 0.039(2) 0.044(3) -0.005(2) -0.007(2) 0.001(2)
C17A 0.032(2) 0.030(2) 0.033(2) 0.0022(18) 0.000(2) -0.0002(18)
C17B 0.037(3) 0.034(2) 0.038(2) 0.002(2) 0.002(2) -0.0025(19)
C17C 0.031(3) 0.032(2) 0.033(2) 0.0010(19) 0.0000(19) -0.0054(18)
C18A 0.042(3) 0.029(2) 0.037(2) -0.004(2) 0.007(2) 0.0021(18)
C18B 0.045(3) 0.036(2) 0.044(3) 0.002(2) -0.001(2) -0.002(2)
C18C 0.043(3) 0.032(2) 0.036(2) 0.006(2) 0.008(2) 0.0039(19)
C19A 0.035(3) 0.030(2) 0.031(2) 0.0005(19) 0.0009(19) 0.0042(17)
C19B 0.036(3) 0.033(2) 0.040(2) -0.006(2) 0.000(2) -0.0066(19)
C19C 0.039(3) 0.030(2) 0.030(2) 0.0003(19) 0.000(2) 0.0009(18)
C20A 0.034(3) 0.028(2) 0.041(2) 0.0010(19) 0.006(2) -0.0014(18)
C20B 0.048(3) 0.032(2) 0.041(3) 0.001(2) 0.001(2) -0.003(2)
C20C 0.036(3) 0.035(2) 0.030(2) -0.003(2) 0.002(2) -0.0067(18)
C21A 0.051(3) 0.027(2) 0.049(3) 0.011(2) -0.002(2) -0.004(2)
C21B 0.079(4) 0.038(3) 0.050(3) 0.019(3) 0.009(3) 0.001(2)
C21C 0.056(3) 0.044(3) 0.054(3) -0.015(3) -0.012(3) 0.004(2)
C22A 0.048(3) 0.035(2) 0.037(2) 0.005(2) 0.007(2) 0.0001(19)
C22B 0.055(3) 0.038(2) 0.042(3) 0.009(2) 0.002(2) -0.003(2)
C22C 0.055(3) 0.041(3) 0.038(2) -0.011(2) 0.005(2) -0.008(2)
C23A 0.040(3) 0.036(2) 0.044(3) -0.002(2) 0.010(2) -0.004(2)
C23B 0.071(4) 0.045(3) 0.056(3) 0.013(3) -0.010(3) -0.004(3)
C23C 0.060(3) 0.047(3) 0.040(3) -0.011(3) -0.002(3) 0.003(2)
C24A 0.036(3) 0.036(2) 0.044(2) 0.004(2) 0.001(2) -0.005(2)
C24C 0.064(4) 0.064(3) 0.045(3) -0.020(3) -0.001(3) 0.002(3)
C25A 0.038(3) 0.037(2) 0.055(3) 0.003(2) 0.002(2) -0.006(2)
C25C 0.159(8) 0.061(4) 0.048(3) -0.010(4) 0.010(4) 0.012(3)
C26A 0.077(4) 0.038(3) 0.052(3) -0.004(3) -0.005(3) -0.001(2)
C26C 0.076(4) 0.047(3) 0.080(4) -0.008(3) -0.011(4) 0.012(3)
C27A 0.054(3) 0.045(3) 0.053(3) -0.002(3) -0.008(3) -0.004(2)
C27C 0.090(5) 0.094(5) 0.052(3) -0.004(4) 0.006(4) 0.020(3)
C28A 0.060(3) 0.033(3) 0.050(3) 0.001(2) -0.006(3) -0.011(2)
C28B 0.044(3) 0.028(2) 0.041(2) 0.002(2) 0.005(2) -0.007(2)
C28C 0.034(3) 0.033(2) 0.047(3) -0.004(2) -0.017(2) 0.003(2)
C29A 0.059(3) 0.041(3) 0.055(3) 0.008(2) -0.010(3) -0.013(2)
C29B 0.081(4) 0.039(3) 0.056(3) 0.000(3) -0.018(3) 0.005(2)
C29C 0.062(4) 0.046(3) 0.056(3) -0.019(3) -0.003(3) 0.008(2)
C30A 0.029(3) 0.055(3) 0.049(3) 0.010(2) -0.004(2) -0.020(3)
C30B 0.029(2) 0.039(2) 0.039(2) 0.002(2) 0.003(2) 0.001(2)
C30C 0.051(3) 0.046(3) 0.041(3) -0.019(3) -0.010(2) 0.018(2)
C31A 0.033(3) 0.085(4) 0.059(3) -0.003(3) 0.007(3) -0.019(3)
C31B 0.032(3) 0.059(3) 0.054(3) 0.001(2) -0.006(2) -0.005(3)
C31C 0.044(3) 0.059(3) 0.065(3) -0.003(3) -0.001(3) 0.019(3)
O1A 0.0453(19) 0.0248(14) 0.0386(16) 0.0054(13) 0.0084(15) 0.0098(13)
O1B 0.0315(17) 0.0238(14) 0.066(2) -0.0037(13) -0.0086(16) -0.0078(14)
O1C 0.054(2) 0.0249(15) 0.067(2) -0.0057(15) 0.0196(19) -0.0116(15)
O2A 0.0394(18) 0.0319(15) 0.0370(16) 0.0021(14) 0.0106(15) 0.0021(13)
O2B 0.0251(17) 0.0385(17) 0.072(2) -0.0044(14) -0.0050(17) 0.0068(16)
O2C 0.0397(19) 0.0372(17) 0.062(2) 0.0032(15) 0.0069(17) -0.0024(16)
O3A 0.052(2) 0.0349(16) 0.0454(19) 0.0099(15) -0.0109(17) 0.0005(14)
O3B 0.069(2) 0.0398(17) 0.0440(19) 0.0176(18) 0.0202(18) 0.0037(15)
O3C 0.057(2) 0.0400(17) 0.0402(18) -0.0097(17) -0.0074(17) 0.0001(14)
O4A 0.0439(19) 0.0333(16) 0.0382(16) 0.0012(14) 0.0020(15) -0.0079(13)
O4B 0.0453(19) 0.0274(15) 0.0492(18) -0.0055(14) -0.0103(16) 0.0027(14)
O4C 0.052(2) 0.0314(16) 0.0444(17) -0.0047(15) 0.0062(17) 0.0057(14)
O5A 0.165(5) 0.042(2) 0.050(2) 0.010(3) -0.002(3) 0.0033(19)
O5B 0.070(3) 0.0261(17) 0.085(3) -0.0068(17) -0.022(2) -0.0035(18)
O5C 0.063(2) 0.0297(17) 0.069(2) -0.0055(17) 0.004(2) 0.0033(18)
O6A 0.0289(17) 0.0438(17) 0.0437(18) 0.0053(14) 0.0039(15) -0.0016(15)
O6B 0.0241(16) 0.0368(16) 0.0449(17) 0.0014(13) 0.0037(14) -0.0060(14)
O6C 0.0361(18) 0.0408(17) 0.0430(17) -0.0118(15) -0.0061(15) 0.0055(14)
O7A 0.057(2) 0.058(2) 0.077(3) 0.025(2) 0.003(2) -0.014(2)
O7B 0.0333(18) 0.0415(18) 0.066(2) 0.0061(15) 0.0030(17) -0.0136(17)
O7C 0.055(2) 0.048(2) 0.086(3) -0.0241(19) 0.008(2) -0.003(2)
C24B 0.080(4) 0.050(3) 0.044(3) 0.006(3) -0.011(3) -0.007(2)
C25B 0.074(5) 0.042(3) 0.051(4) 0.000(3) -0.015(3) 0.007(3)
C26B 0.104(6) 0.058(4) 0.076(4) 0.023(4) -0.026(4) -0.005(3)
C27B 0.132(8) 0.060(4) 0.063(4) 0.007(5) -0.026(5) 0.014(4)
C24Z 0.080(4) 0.050(3) 0.044(3) 0.006(3) -0.011(3) -0.007(2)
C27Z 0.104(6) 0.058(4) 0.076(4) 0.023(4) -0.026(4) -0.005(3)

loop_
_atom_type_symbol
_atom_type_description
_atom_type_scat_dispersion_real
_atom_type_scat_dispersion_imag
_atom_type_scat_source
C C 0.0033 0.0016 'International Tables Vol C Tables 4.2.6.8 and 6.1.1.4'
H H 0.0000 0.0000 'International Tables Vol C Tables 4.2.6.8 and 6.1.1.4'
O O 0.0106 0.0060 'International Tables Vol C Tables 4.2.6.8 and 6.1.1.4'

loop_
_geom_angle_atom_site_label_1
_geom_angle_atom_site_label_2
_geom_angle_atom_site_label_3
_geom_angle
_geom_angle_publ_flag
C2A C1A C10A 112.4(3) no
C2A C1A H1A1 109.1 no
C10A C1A H1A1 109.1 no
C2A C1A H1A2 109.1 no
C10A C1A H1A2 109.1 no
H1A1 C1A H1A2 107.9 no
C2B C1B C10B 112.2(4) no
C2B C1B H1B1 109.2 no
C10B C1B H1B1 109.2 no
C2B C1B H1B2 109.2 no
C10B C1B H1B2 109.2 no
H1B1 C1B H1B2 107.9 no
C2C C1C C10C 113.4(4) no
C2C C1C H1C1 108.9 no
C10C C1C H1C1 108.9 no
C2C C1C H1C2 108.9 no
C10C C1C H1C2 108.9 no
H1C1 C1C H1C2 107.7 no
C3A C2A C1A 110.7(3) no
C3A C2A H2A1 109.5 no
C1A C2A H2A1 109.5 no
C3A C2A H2A2 109.5 no
C1A C2A H2A2 109.5 no
H2A1 C2A H2A2 108.1 no
C3B C2B C1B 110.7(4) no
C3B C2B H2B1 109.5 no
C1B C2B H2B1 109.5 no
C3B C2B H2B2 109.5 no
C1B C2B H2B2 109.5 no
H2B1 C2B H2B2 108.1 no
C3C C2C C1C 109.4(4) no
C3C C2C H2C1 109.8 no
C1C C2C H2C1 109.8 no
C3C C2C H2C2 109.8 no
C1C C2C H2C2 109.8 no
H2C1 C2C H2C2 108.2 no
O4A C3A C4A 108.3(3) no
O4A C3A C2A 107.8(3) no
C4A C3A C2A 111.0(3) no
O4A C3A H3A 109.9 no
C4A C3A H3A 109.9 no
C2A C3A H3A 109.9 no
O4B C3B C2B 108.0(4) no
O4B C3B C4B 107.6(3) no
C2B C3B C4B 112.0(4) no
O4B C3B H3B 109.7 no
C2B C3B H3B 109.7 no
C4B C3B H3B 109.7 no
O4C C3C C2C 107.7(4) no
O4C C3C C4C 107.0(3) no
C2C C3C C4C 112.1(4) no
O4C C3C H3C 110.0 no
C2C C3C H3C 110.0 no
C4C C3C H3C 110.0 no
C3A C4A C5A 111.7(3) no
C3A C4A H4A1 109.3 no
C5A C4A H4A1 109.3 no
C3A C4A H4A2 109.3 no
C5A C4A H4A2 109.3 no
H4A1 C4A H4A2 107.9 no
C3B C4B C5B 111.9(4) no
C3B C4B H4B1 109.2 no
C5B C4B H4B1 109.2 no
C3B C4B H4B2 109.2 no
C5B C4B H4B2 109.2 no
H4B1 C4B H4B2 107.9 no
C3C C4C C5C 112.0(4) no
C3C C4C H4C1 109.2 no
C5C C4C H4C1 109.2 no
C3C C4C H4C2 109.2 no
C5C C4C H4C2 109.2 no
H4C1 C4C H4C2 107.9 no
O1A C5A C10A 106.1(3) no
O1A C5A C4A 108.8(3) no
C10A C5A C4A 112.7(3) no
O1A C5A C6A 105.0(3) no
C10A C5A C6A 113.7(3) no
C4A C5A C6A 110.0(3) no
O1B C5B C4B 109.2(3) no
O1B C5B C6B 105.7(3) no
C4B C5B C6B 112.0(3) no
O1B C5B C10B 106.2(3) no
C4B C5B C10B 111.5(3) no
C6B C5B C10B 111.8(3) no
O1C C5C C4C 109.0(3) no
O1C C5C C10C 105.7(3) no
C4C C5C C10C 112.6(3) no
O1C C5C C6C 106.4(3) no
C4C C5C C6C 110.0(4) no
C10C C5C C6C 112.8(3) no
O6A C6A C7A 106.8(3) no
O6A C6A C5A 113.0(3) no
C7A C6A C5A 112.0(4) no
O6A C6A H6A 108.3 no
C7A C6A H6A 108.3 no
C5A C6A H6A 108.3 no
O6B C6B C7B 107.6(3) no
O6B C6B C5B 111.6(3) no
C7B C6B C5B 114.6(3) no
O6B C6B H6B 107.6 no
C7B C6B H6B 107.6 no
C5B C6B H6B 107.6 no
O6C C6C C7C 108.0(4) no
O6C C6C C5C 113.2(4) no
C7C C6C C5C 112.2(4) no
O6C C6C H6C 107.7 no
C7C C6C H6C 107.7 no
C5C C6C H6C 107.7 no
C8A C7A C6A 124.3(4) no
C8A C7A H7A 117.9 no
C6A C7A H7A 117.9 no
C8B C7B C6B 124.8(4) no
C8B C7B H7B 117.6 no
C6B C7B H7B 117.6 no
C8C C7C C6C 123.9(4) no
C8C C7C H7C 118.0 no
C6C C7C H7C 118.0 no
C7A C8A C14A 121.7(4) no
C7A C8A C9A 123.1(4) no
C14A C8A C9A 115.2(4) no
C7B C8B C14B 123.6(4) no
C7B C8B C9B 121.3(4) no
C14B C8B C9B 114.9(3) no
C7C C8C C14C 119.5(4) no
C7C C8C C9C 122.8(4) no
C14C C8C C9C 117.5(4) no
O2A C9A C8A 107.4(3) no
O2A C9A C11A 99.2(3) no
C8A C9A C11A 110.8(3) no
O2A C9A C10A 112.2(3) no
C8A C9A C10A 113.0(3) no
C11A C9A C10A 113.2(3) no
O2B C9B C8B 107.4(3) no
O2B C9B C11B 100.2(3) no
C8B C9B C11B 110.4(3) no
O2B C9B C10B 112.2(3) no
C8B C9B C10B 112.4(3) no
C11B C9B C10B 113.4(4) no
O2C C9C C8C 106.9(3) no
O2C C9C C11C 98.8(3) no
C8C C9C C11C 109.6(3) no
O2C C9C C10C 114.7(3) no
C8C C9C C10C 112.0(3) no
C11C C9C C10C 113.9(3) no
C5A C10A C1A 108.0(3) no
C5A C10A C19A 110.3(3) no
C1A C10A C19A 110.4(3) no
C5A C10A C9A 108.1(3) no
C1A C10A C9A 111.5(3) no
C19A C10A C9A 108.4(3) no
C1B C10B C19B 110.4(4) no
C1B C10B C9B 111.0(3) no
C19B C10B C9B 109.0(3) no
C1B C10B C5B 108.5(3) no
C19B C10B C5B 109.3(3) no
C9B C10B C5B 108.6(3) no
C19C C10C C1C 110.2(3) no
C19C C10C C9C 109.3(3) no
C1C C10C C9C 111.9(3) no
C19C C10C C5C 109.7(3) no
C1C C10C C5C 107.8(3) no
C9C C10C C5C 107.9(3) no
O3A C11A C12A 119.6(4) no
O3A C11A C9A 122.3(4) no
C12A C11A C9A 118.0(3) no
O3B C11B C12B 120.9(4) no
O3B C11B C9B 123.1(4) no
C12B C11B C9B 116.0(4) no
O3C C11C C12C 121.3(4) no
O3C C11C C9C 122.2(4) no
C12C C11C C9C 116.4(4) no
C11A C12A C13A 112.8(3) no
C11A C12A H12A 109.0 no
C13A C12A H12A 109.0 no
C11A C12A H12B 109.0 no
C13A C12A H12B 109.0 no
H12A C12A H12B 107.8 no
C11B C12B C13B 109.1(4) no
C11B C12B H12C 109.9 no
C13B C12B H12C 109.9 no
C11B C12B H12D 109.9 no
C13B C12B H12D 109.9 no
H12C C12B H12D 108.3 no
C11C C12C C13C 108.9(4) no
C11C C12C H12E 109.9 no
C13C C12C H12E 109.9 no
C11C C12C H12F 109.9 no
C13C C12C H12F 109.9 no
H12E C12C H12F 108.3 no
C18A C13A C12A 109.2(3) no
C18A C13A C14A 111.1(3) no
C12A C13A C14A 106.6(3) no
C18A C13A C17A 112.0(3) no
C12A C13A C17A 116.4(3) no
C14A C13A C17A 101.0(3) no
C18B C13B C12B 109.2(4) no
C18B C13B C14B 112.1(4) no
C12B C13B C14B 106.2(3) no
C18B C13B C17B 112.2(4) no
C12B C13B C17B 116.8(4) no
C14B C13B C17B 99.9(3) no
C18C C13C C12C 110.2(4) no
C18C C13C C14C 111.8(4) no
C12C C13C C14C 107.5(3) no
C18C C13C C17C 110.1(3) no
C12C C13C C17C 116.9(3) no
C14C C13C C17C 99.8(3) no
C8A C14A C15A 119.9(4) no
C8A C14A C13A 112.8(3) no
C15A C14A C13A 104.1(3) no
C8A C14A H14A 106.4 no
C15A C14A H14A 106.4 no
C13A C14A H14A 106.4 no
C8B C14B C15B 119.5(4) no
C8B C14B C13B 115.3(3) no
C15B C14B C13B 103.4(3) no
C8B C14B H14B 105.8 no
C15B C14B H14B 105.8 no
C13B C14B H14B 105.8 no
C8C C14C C15C 120.7(4) no
C8C C14C C13C 114.9(3) no
C15C C14C C13C 104.5(3) no
C8C C14C H14C 105.1 no
C15C C14C H14C 105.1 no
C13C C14C H14C 105.1 no
C14A C15A C16A 104.0(4) no
C14A C15A H15A 111.0 no
C16A C15A H15A 111.0 no
C14A C15A H15B 111.0 no
C16A C15A H15B 111.0 no
H15A C15A H15B 109.0 no
C14B C15B C16B 103.4(4) no
C14B C15B H15E 111.1 no
C16B C15B H15E 111.1 no
C14B C15B H15F 111.1 no
C16B C15B H15F 111.1 no
H15E C15B H15F 109.0 no
C14C C15C C16C 103.1(3) no
C14C C15C H15C 111.1 no
C16C C15C H15C 111.1 no
C14C C15C H15D 111.1 no
C16C C15C H15D 111.1 no
H15C C15C H15D 109.1 no
C15A C16A C17A 107.0(4) no
C15A C16A H16A 110.3 no
C17A C16A H16A 110.3 no
C15A C16A H16B 110.3 no
C17A C16A H16B 110.3 no
H16A C16A H16B 108.6 no
C17B C16B C15B 107.0(4) no
C17B C16B H16C 110.3 no
C15B C16B H16C 110.3 no
C17B C16B H16D 110.3 no
C15B C16B H16D 110.3 no
H16C C16B H16D 108.6 no
C15C C16C C17C 107.4(3) no
C15C C16C H16E 110.2 no
C17C C16C H16E 110.2 no
C15C C16C H16F 110.2 no
C17C C16C H16F 110.2 no
H16E C16C H16F 108.5 no
C20A C17A C13A 119.1(3) no
C20A C17A C16A 112.0(4) no
C13A C17A C16A 103.5(3) no
C20A C17A H17A 107.2 no
C13A C17A H17A 107.2 no
C16A C17A H17A 107.2 no
C20B C17B C16B 113.0(4) no
C20B C17B C13B 119.1(4) no
C16B C17B C13B 103.4(3) no
C20B C17B H17B 106.9 no
C16B C17B H17B 106.9 no
C13B C17B H17B 106.9 no
C20C C17C C13C 119.6(3) no
C20C C17C C16C 113.4(4) no
C13C C17C C16C 102.8(3) no
C20C C17C H17C 106.8 no
C13C C17C H17C 106.8 no
C16C C17C H17C 106.8 no
C13A C18A H18A 109.5 no
C13A C18A H18B 109.5 no
H18A C18A H18B 109.5 no
C13A C18A H18C 109.5 no
H18A C18A H18C 109.5 no
H18B C18A H18C 109.5 no
C13B C18B H18D 109.5 no
C13B C18B H18E 109.5 no
H18D C18B H18E 109.5 no
C13B C18B H18F 109.5 no
H18D C18B H18F 109.5 no
H18E C18B H18F 109.5 no
C13C C18C H18G 109.5 no
C13C C18C H18H 109.5 no
H18G C18C H18H 109.5 no
C13C C18C H18I 109.5 no
H18G C18C H18I 109.5 no
H18H C18C H18I 109.5 no
C10A C19A H19G 109.5 no
C10A C19A H19H 109.5 no
H19G C19A H19H 109.5 no
C10A C19A H19I 109.5 no
H19G C19A H19I 109.5 no
H19H C19A H19I 109.5 no
C10B C19B H19A 109.5 no
C10B C19B H19B 109.5 no
H19A C19B H19B 109.5 no
C10B C19B H19C 109.5 no
H19A C19B H19C 109.5 no
H19B C19B H19C 109.5 no
C10C C19C H19D 109.5 no
C10C C19C H19E 109.5 no
H19D C19C H19E 109.5 no
C10C C19C H19F 109.5 no
H19D C19C H19F 109.5 no
H19E C19C H19F 109.5 no
C21A C20A C17A 113.3(4) no
C21A C20A C22A 109.9(4) no
C17A C20A C22A 110.7(3) no
C21A C20A H20A 107.6 no
C17A C20A H20A 107.6 no
C22A C20A H20A 107.6 no
C21B C20B C22B 110.1(4) no
C21B C20B C17B 113.5(4) no
C22B C20B C17B 109.8(4) no
C21B C20B H20B 107.7 no
C22B C20B H20B 107.7 no
C17B C20B H20B 107.7 no
C21C C20C C17C 112.2(4) no
C21C C20C C22C 111.0(4) no
C17C C20C C22C 110.4(3) no
C21C C20C H20C 107.7 no
C17C C20C H20C 107.7 no
C22C C20C H20C 107.7 no
C20A C21A H21D 109.5 no
C20A C21A H21E 109.5 no
H21D C21A H21E 109.5 no
C20A C21A H21F 109.5 no
H21D C21A H21F 109.5 no
H21E C21A H21F 109.5 no
C20B C21B H21G 109.5 no
C20B C21B H21H 109.5 no
H21G C21B H21H 109.5 no
C20B C21B H21I 109.5 no
H21G C21B H21I 109.5 no
H21H C21B H21I 109.5 no
C20C C21C H21A 109.5 no
C20C C21C H21B 109.5 no
H21A C21C H21B 109.5 no
C20C C21C H21C 109.5 no
H21A C21C H21C 109.5 no
H21B C21C H21C 109.5 no
C23A C22A C20A 112.8(4) no
C23A C22A H22A 109.0 no
C20A C22A H22A 109.0 no
C23A C22A H22B 109.0 no
C20A C22A H22B 109.0 no
H22A C22A H22B 107.8 no
C23B C22B C20B 116.0(4) no
C23B C22B H22C 108.3 no
C20B C22B H22C 108.3 no
C23B C22B H22D 108.3 no
C20B C22B H22D 108.3 no
H22C C22B H22D 107.4 no
C23C C22C C20C 116.5(4) no
C23C C22C H22E 108.2 no
C20C C22C H22E 108.2 no
C23C C22C H22F 108.2 no
C20C C22C H22F 108.2 no
H22E C22C H22F 107.3 no
C22A C23A C24A 115.2(4) no
C22A C23A H23A 108.5 no
C24A C23A H23A 108.5 no
C22A C23A H23B 108.5 no
C24A C23A H23B 108.5 no
H23A C23A H23B 107.5 no
C24B C23B C22B 114.4(4) no
C24B C23B H23C 108.7 no
C22B C23B H23C 108.7 no
C24B C23B H23D 108.7 no
C22B C23B H23D 108.7 no
H23C C23B H23D 107.6 no
C24C C23C C22C 115.4(4) no
C24C C23C H23E 108.4 no
C22C C23C H23E 108.4 no
C24C C23C H23F 108.4 no
C22C C23C H23F 108.4 no
H23E C23C H23F 107.5 no
C23A C24A C25A 114.1(4) no
C23A C24A H24A 108.7 no
C25A C24A H24A 108.7 no
C23A C24A H24B 108.7 no
C25A C24A H24B 108.7 no
H24A C24A H24B 107.6 no
C25C C24C C23C 122.9(5) no
C25C C24C H24C 106.6 no
C23C C24C H24C 106.6 no
C25C C24C H24D 106.6 no
C23C C24C H24D 106.6 no
H24C C24C H24D 106.6 no
C27A C25A C24A 111.9(4) no
C27A C25A C26A 110.7(4) no
C24A C25A C26A 111.2(4) no
C27A C25A H25A 107.6 no
C24A C25A H25A 107.6 no
C26A C25A H25A 107.6 no
C26C C25C C24C 119.7(5) no
C26C C25C C27C 116.0(5) no
C24C C25C C27C 114.0(6) no
C26C C25C H25C 100.8 no
C24C C25C H25C 100.8 no
C27C C25C H25C 100.8 no
C25A C26A H26A 109.5 no
C25A C26A H26B 109.5 no
H26A C26A H26B 109.5 no
C25A C26A H26C 109.5 no
H26A C26A H26C 109.5 no
H26B C26A H26C 109.5 no
C25C C26C H26D 109.5 no
C25C C26C H26E 109.5 no
H26D C26C H26E 109.5 no
C25C C26C H26F 109.5 no
H26D C26C H26F 109.5 no
H26E C26C H26F 109.5 no
C25A C27A H27A 109.5 no
C25A C27A H27B 109.5 no
H27A C27A H27B 109.5 no
C25A C27A H27C 109.5 no
H27A C27A H27C 109.5 no
H27B C27A H27C 109.5 no
C25C C27C H27G 109.5 no
C25C C27C H27H 109.5 no
H27G C27C H27H 109.5 no
C25C C27C H27I 109.5 no
H27G C27C H27I 109.5 no
H27H C27C H27I 109.5 no
O5A C28A O4A 122.8(5) no
O5A C28A C29A 125.6(5) no
O4A C28A C29A 111.5(4) no
O5B C28B O4B 122.2(4) no
O5B C28B C29B 125.3(4) no
O4B C28B C29B 112.5(4) no
O5C C28C O4C 124.0(5) no
O5C C28C C29C 124.5(4) no
O4C C28C C29C 111.6(4) no
C28A C29A H29A 109.5 no
C28A C29A H29B 109.5 no
H29A C29A H29B 109.5 no
C28A C29A H29C 109.5 no
H29A C29A H29C 109.5 no
H29B C29A H29C 109.5 no
C28B C29B H29D 109.5 no
C28B C29B H29E 109.5 no
H29D C29B H29E 109.5 no
C28B C29B H29F 109.5 no
H29D C29B H29F 109.5 no
H29E C29B H29F 109.5 no
C28C C29C H29G 109.5 no
C28C C29C H29H 109.5 no
H29G C29C H29H 109.5 no
C28C C29C H29I 109.5 no
H29G C29C H29I 109.5 no
H29H C29C H29I 109.5 no
O7A C30A O6A 122.9(5) no
O7A C30A C31A 125.7(5) no
O6A C30A C31A 111.4(5) no
O7B C30B O6B 123.6(4) no
O7B C30B C31B 125.7(4) no
O6B C30B C31B 110.6(4) no
O7C C30C O6C 123.2(5) no
O7C C30C C31C 125.5(5) no
O6C C30C C31C 111.2(4) no
C30A C31A H31G 109.5 no
C30A C31A H31H 109.5 no
H31G C31A H31H 109.5 no
C30A C31A H31I 109.5 no
H31G C31A H31I 109.5 no
H31H C31A H31I 109.5 no
C30B C31B H31A 109.5 no
C30B C31B H31B 109.5 no
H31A C31B H31B 109.5 no
C30B C31B H31C 109.5 no
H31A C31B H31C 109.5 no
H31B C31B H31C 109.5 no
C30C C31C H31D 109.5 no
C30C C31C H31E 109.5 no
H31D C31C H31E 109.5 no
C30C C31C H31F 109.5 no
H31D C31C H31F 109.5 no
H31E C31C H31F 109.5 no
C5A O1A H1AO 116.0 no
C5B O1B H1BO 113.3 no
C5C O1C H1CO 112.8 no
C9A O2A H2AO 100.6 no
C9B O2B H2BO 99.3 no
C9C O2C H2CO 109.1 no
C28A O4A C3A 117.7(3) no
C28B O4B C3B 120.2(4) no
C28C O4C C3C 118.0(4) no
C30A O6A C6A 117.4(4) no
C30B O6B C6B 116.4(3) no
C30C O6C C6C 117.9(4) no
C23B C24B C25B 117.8(4) no
C23B C24B H24E 107.9 no
C25B C24B H24E 107.9 no
C23B C24B H24F 107.9 no
C25B C24B H24F 107.9 no
H24E C24B H24F 107.2 no
C26B C25B C27B 110.3(6) no
C26B C25B C24B 110.9(5) no
C27B C25B C24B 110.8(5) no
C26B C25B H25B 108.2 no
C27B C25B H25B 108.2 no
C24B C25B H25B 108.2 no
C26Z C25Z H25Z 108.9 no
C25Z C26Z H26J 109.5 no
C25Z C26Z H26K 109.5 no
H26J C26Z H26K 109.5 no
C25Z C26Z H26L 109.5 no
H26J C26Z H26L 109.5 no
H26K C26Z H26L 109.5 no
C4 C3 H3D 109.5 no
C4 C3 H3E 109.5 no
H3D C3 H3E 109.5 no
C4 C3 H3F 109.5 no
H3D C3 H3F 109.5 no
H3E C3 H3F 109.5 no
O2 C4 O1 119(4) no
O2 C4 C3 118(4) no
O1 C4 C3 123(3) no

loop_
_geom_bond_atom_site_label_1
_geom_bond_atom_site_label_2
_geom_bond_distance
_geom_bond_publ_flag
C1A C2A 1.527(6) no
C1A C10A 1.543(6) no
C1A H1A1 0.9900 no
C1A H1A2 0.9900 no
C1B C2B 1.527(7) no
C1B C10B 1.544(6) no
C1B H1B1 0.9900 no
C1B H1B2 0.9900 no
C1C C2C 1.528(6) no
C1C C10C 1.539(6) no
C1C H1C1 0.9900 no
C1C H1C2 0.9900 no
C2A C3A 1.514(6) no
C2A H2A1 0.9900 no
C2A H2A2 0.9900 no
C2B C3B 1.499(6) no
C2B H2B1 0.9900 no
C2B H2B2 0.9900 no
C2C C3C 1.508(6) no
C2C H2C1 0.9900 no
C2C H2C2 0.9900 no
C3A O4A 1.460(5) no
C3A C4A 1.501(6) no
C3A H3A 1.0000 no
C3B O4B 1.460(5) no
C3B C4B 1.524(6) no
C3B H3B 1.0000 no
C3C O4C 1.474(5) no
C3C C4C 1.513(6) no
C3C H3C 1.0000 no
C4A C5A 1.539(6) no
C4A H4A1 0.9900 no
C4A H4A2 0.9900 no
C4B C5B 1.528(6) no
C4B H4B1 0.9900 no
C4B H4B2 0.9900 no
C4C C5C 1.525(6) no
C4C H4C1 0.9900 no
C4C H4C2 0.9900 no
C5A O1A 1.441(5) no
C5A C10A 1.536(6) no
C5A C6A 1.541(6) no
C5B O1B 1.432(5) no
C5B C6B 1.530(6) no
C5B C10B 1.563(6) no
C5C O1C 1.435(5) no
C5C C10C 1.556(6) no
C5C C6C 1.562(6) no
C6A O6A 1.462(5) no
C6A C7A 1.484(6) no
C6A H6A 1.0000 no
C6B O6B 1.469(5) no
C6B C7B 1.486(6) no
C6B H6B 1.0000 no
C6C O6C 1.415(6) no
C6C C7C 1.516(6) no
C6C H6C 1.0000 no
C7A C8A 1.344(6) no
C7A H7A 0.9500 no
C7B C8B 1.334(6) no
C7B H7B 0.9500 no
C7C C8C 1.355(6) no
C7C H7C 0.9500 no
C8A C14A 1.494(5) no
C8A C9A 1.516(6) no
C8B C14B 1.501(6) no
C8B C9B 1.535(6) no
C8C C14C 1.499(6) no
C8C C9C 1.523(6) no
C9A O2A 1.449(5) no
C9A C11A 1.546(6) no
C9A C10A 1.572(6) no
C9B O2B 1.443(5) no
C9B C11B 1.548(6) no
C9B C10B 1.558(6) no
C9C O2C 1.434(5) no
C9C C11C 1.552(6) no
C9C C10C 1.556(6) no
C10A C19A 1.543(6) no
C10B C19B 1.547(6) no
C10C C19C 1.530(6) no
C11A O3A 1.210(5) no
C11A C12A 1.508(6) no
C11B O3B 1.217(5) no
C11B C12B 1.506(6) no
C11C O3C 1.193(5) no
C11C C12C 1.497(6) no
C12A C13A 1.536(6) no
C12A H12A 0.9900 no
C12A H12B 0.9900 no
C12B C13B 1.541(6) no
C12B H12C 0.9900 no
C12B H12D 0.9900 no
C12C C13C 1.530(6) no
C12C H12E 0.9900 no
C12C H12F 0.9900 no
C13A C18A 1.531(6) no
C13A C14A 1.540(5) no
C13A C17A 1.545(6) no
C13B C18B 1.518(6) no
C13B C14B 1.545(6) no
C13B C17B 1.552(6) no
C13C C18C 1.526(6) no
C13C C14C 1.535(6) no
C13C C17C 1.546(6) no
C14A C15A 1.515(6) no
C14A H14A 1.0000 no
C14B C15B 1.532(6) no
C14B H14B 1.0000 no
C14C C15C 1.518(6) no
C14C H14C 1.0000 no
C15A C16A 1.538(6) no
C15A H15A 0.9900 no
C15A H15B 0.9900 no
C15B C16B 1.550(6) no
C15B H15E 0.9900 no
C15B H15F 0.9900 no
C15C C16C 1.528(6) no
C15C H15C 0.9900 no
C15C H15D 0.9900 no
C16A C17A 1.561(6) no
C16A H16A 0.9900 no
C16A H16B 0.9900 no
C16B C17B 1.545(6) no
C16B H16C 0.9900 no
C16B H16D 0.9900 no
C16C C17C 1.565(6) no
C16C H16E 0.9900 no
C16C H16F 0.9900 no
C17A C20A 1.539(5) no
C17A H17A 1.0000 no
C17B C20B 1.542(6) no
C17B H17B 1.0000 no
C17C C20C 1.531(6) no
C17C H17C 1.0000 no
C18A H18A 0.9800 no
C18A H18B 0.9800 no
C18A H18C 0.9800 no
C18B H18D 0.9800 no
C18B H18E 0.9800 no
C18B H18F 0.9800 no
C18C H18G 0.9800 no
C18C H18H 0.9800 no
C18C H18I 0.9800 no
C19A H19G 0.9800 no
C19A H19H 0.9800 no
C19A H19I 0.9800 no
C19B H19A 0.9800 no
C19B H19B 0.9800 no
C19B H19C 0.9800 no
C19C H19D 0.9800 no
C19C H19E 0.9800 no
C19C H19F 0.9800 no
C20A C21A 1.512(6) no
C20A C22A 1.540(6) no
C20A H20A 1.0000 no
C20B C21B 1.510(7) no
C20B C22B 1.531(6) no
C20B H20B 1.0000 no
C20C C21C 1.517(7) no
C20C C22C 1.532(6) no
C20C H20C 1.0000 no
C21A H21D 0.9800 no
C21A H21E 0.9800 no
C21A H21F 0.9800 no
C21B H21G 0.9800 no
C21B H21H 0.9800 no
C21B H21I 0.9800 no
C21C H21A 0.9800 no
C21C H21B 0.9800 no
C21C H21C 0.9800 no
C22A C23A 1.513(6) no
C22A H22A 0.9900 no
C22A H22B 0.9900 no
C22B C23B 1.527(6) no
C22B H22C 0.9900 no
C22B H22D 0.9900 no
C22C C23C 1.512(6) no
C22C H22E 0.9900 no
C22C H22F 0.9900 no
C23A C24A 1.524(6) no
C23A H23A 0.9900 no
C23A H23B 0.9900 no
C23B C24B 1.504(7) no
C23B H23C 0.9900 no
C23B H23D 0.9900 no
C23C C24C 1.488(7) no
C23C H23E 0.9900 no
C23C H23F 0.9900 no
C24A C25A 1.527(6) no
C24A H24A 0.9900 no
C24A H24B 0.9900 no
C24C C25C 1.453(7) no
C24C H24C 0.9900 no
C24C H24D 0.9900 no
C25A C27A 1.511(7) no
C25A C26A 1.544(7) no
C25A H25A 1.0000 no
C25C C26C 1.450(7) no
C25C C27C 1.497(8) no
C25C H25C 1.0000 no
C26A H26A 0.9800 no
C26A H26B 0.9800 no
C26A H26C 0.9800 no
C26C H26D 0.9800 no
C26C H26E 0.9800 no
C26C H26F 0.9800 no
C27A H27A 0.9800 no
C27A H27B 0.9800 no
C27A H27C 0.9800 no
C27C H27G 0.9800 no
C27C H27H 0.9800 no
C27C H27I 0.9800 no
C28A O5A 1.174(6) no
C28A O4A 1.340(6) no
C28A C29A 1.483(7) no
C28B O5B 1.203(5) no
C28B O4B 1.315(5) no
C28B C29B 1.471(7) no
C28C O5C 1.183(6) no
C28C O4C 1.329(5) no
C28C C29C 1.500(7) no
C29A H29A 0.9800 no
C29A H29B 0.9800 no
C29A H29C 0.9800 no
C29B H29D 0.9800 no
C29B H29E 0.9800 no
C29B H29F 0.9800 no
C29C H29G 0.9800 no
C29C H29H 0.9800 no
C29C H29I 0.9800 no
C30A O7A 1.212(6) no
C30A O6A 1.343(5) no
C30A C31A 1.472(7) no
C30B O7B 1.199(5) no
C30B O6B 1.355(5) no
C30B C31B 1.489(7) no
C30C O7C 1.201(6) no
C30C O6C 1.345(5) no
C30C C31C 1.505(7) no
C31A H31G 0.9800 no
C31A H31H 0.9800 no
C31A H31I 0.9800 no
C31B H31A 0.9800 no
C31B H31B 0.9800 no
C31B H31C 0.9800 no
C31C H31D 0.9800 no
C31C H31E 0.9800 no
C31C H31F 0.9800 no
O1A H1AO 0.9542 no
O1B H1BO 0.8049 no
O1C H1CO 0.8929 no
O2A H2AO 0.9280 no
O2B H2BO 0.8964 no
O2C H2CO 1.0507 no
C24B C25B 1.528(7) no
C24B H24E 0.9900 no
C24B H24F 0.9900 no
C25B C26B 1.485(8) no
C25B C27B 1.495(8) no
C25B H25B 1.0000 no
C26B H26G 0.9800 no
C26B H26H 0.9800 no
C26B H26I 0.9800 no
C27B H27D 0.9800 no
C27B H27E 0.9800 no
C27B H27F 0.9800 no
C25Z C26Z 1.488(13) no
C25Z H25Z 1.0000 no
C26Z H26J 0.9800 no
C26Z H26K 0.9800 no
C26Z H26L 0.9800 no
O1 C4 1.38(5) no
O2 C4 1.25(4) no
C3 C4 1.47(5) no
C3 H3D 0.9800 no
C3 H3E 0.9800 no
C3 H3F 0.9800 no

loop_
_geom_hbond_atom_site_label_D
_geom_hbond_atom_site_label_H
_geom_hbond_atom_site_label_A
_geom_hbond_site_symmetry_A
_geom_hbond_distance_DH
_geom_hbond_distance_HA
_geom_hbond_distance_DA
_geom_hbond_angle_DHA
O1A H1AO O3C 4_655 0.95 1.79 2.745(4) 177.2
O1B H1BO O5C . 0.80 2.02 2.819(4) 175.3
O1C H1CO O5B . 0.89 1.81 2.699(4) 177.6
O2A H2AO O1A . 0.93 1.88 2.691(4) 145.0
O2B H2BO O1B . 0.90 1.80 2.628(4) 153.4
O2C H2CO O1C . 1.05 1.77 2.614(4) 133.9

loop_
_geom_torsion_atom_site_label_1
_geom_torsion_atom_site_label_2
_geom_torsion_atom_site_label_3
_geom_torsion_atom_site_label_4
_geom_torsion
_geom_torsion_publ_flag
C10A C1A C2A C3A -58.2(5) no
C10B C1B C2B C3B -57.9(5) no
C10C C1C C2C C3C -58.5(5) no
C1A C2A C3A O4A 175.1(3) no
C1A C2A C3A C4A 56.7(5) no
C1B C2B C3B O4B 174.1(4) no
C1B C2B C3B C4B 55.8(5) no
C1C C2C C3C O4C 173.7(3) no
C1C C2C C3C C4C 56.2(5) no
O4A C3A C4A C5A -173.3(3) no
C2A C3A C4A C5A -55.2(5) no
O4B C3B C4B C5B -173.4(3) no
C2B C3B C4B C5B -54.9(5) no
O4C C3C C4C C5C -172.9(3) no
C2C C3C C4C C5C -55.1(5) no
C3A C4A C5A O1A -62.3(4) no
C3A C4A C5A C10A 55.2(5) no
C3A C4A C5A C6A -176.8(3) no
C3B C4B C5B O1B -62.7(4) no
C3B C4B C5B C6B -179.5(3) no
C3B C4B C5B C10B 54.4(5) no
C3C C4C C5C O1C -63.2(4) no
C3C C4C C5C C10C 53.8(5) no
C3C C4C C5C C6C -179.5(3) no
O1A C5A C6A O6A -166.5(3) no
C10A C5A C6A O6A 78.0(4) no
C4A C5A C6A O6A -49.6(4) no
O1A C5A C6A C7A 72.8(4) no
C10A C5A C6A C7A -42.8(5) no
C4A C5A C6A C7A -170.3(3) no
O1B C5B C6B O6B -158.8(3) no
C4B C5B C6B O6B -39.9(4) no
C10B C5B C6B O6B 86.1(4) no
O1B C5B C6B C7B 78.5(4) no
C4B C5B C6B C7B -162.6(3) no
C10B C5B C6B C7B -36.6(5) no
O1C C5C C6C O6C -160.8(3) no
C4C C5C C6C O6C -42.9(5) no
C10C C5C C6C O6C 83.7(4) no
O1C C5C C6C C7C 76.5(4) no
C4C C5C C6C C7C -165.5(4) no
C10C C5C C6C C7C -38.9(5) no
O6A C6A C7A C8A -114.5(4) no
C5A C6A C7A C8A 9.8(6) no
O6B C6B C7B C8B -120.5(4) no
C5B C6B C7B C8B 4.3(6) no
O6C C6C C7C C8C -118.2(5) no
C5C C6C C7C C8C 7.3(6) no
C6A C7A C8A C14A -171.5(4) no
C6A C7A C8A C9A 4.6(6) no
C6B C7B C8B C14B -168.2(4) no
C6B C7B C8B C9B 5.0(6) no
C6C C7C C8C C14C -172.9(4) no
C6C C7C C8C C9C 1.2(7) no
C7A C8A C9A O2A -111.0(4) no
C14A C8A C9A O2A 65.3(4) no
C7A C8A C9A C11A 141.7(4) no
C14A C8A C9A C11A -42.0(4) no
C7A C8A C9A C10A 13.3(5) no
C14A C8A C9A C10A -170.4(3) no
C7B C8B C9B O2B -105.0(4) no
C14B C8B C9B O2B 68.7(4) no
C7B C8B C9B C11B 146.7(4) no
C14B C8B C9B C11B -39.6(5) no
C7B C8B C9B C10B 18.9(5) no
C14B C8B C9B C10B -167.4(3) no
C7C C8C C9C O2C -104.8(4) no
C14C C8C C9C O2C 69.4(4) no
C7C C8C C9C C11C 149.1(4) no
C14C C8C C9C C11C -36.7(5) no
C7C C8C C9C C10C 21.7(5) no
C14C C8C C9C C10C -164.2(3) no
O1A C5A C10A C1A 65.2(4) no
C4A C5A C10A C1A -53.8(4) no
C6A C5A C10A C1A -179.9(3) no
O1A C5A C10A C19A -174.0(3) no
C4A C5A C10A C19A 67.0(4) no
C6A C5A C10A C19A -59.1(4) no
O1A C5A C10A C9A -55.6(4) no
C4A C5A C10A C9A -174.6(3) no
C6A C5A C10A C9A 59.2(4) no
C2A C1A C10A C5A 55.7(4) no
C2A C1A C10A C19A -65.0(4) no
C2A C1A C10A C9A 174.4(3) no
O2A C9A C10A C5A 78.5(4) no
C8A C9A C10A C5A -43.2(4) no
C11A C9A C10A C5A -170.3(3) no
O2A C9A C10A C1A -40.2(4) no
C8A C9A C10A C1A -161.8(3) no
C11A C9A C10A C1A 71.1(4) no
O2A C9A C10A C19A -162.0(3) no
C8A C9A C10A C19A 76.4(4) no
C11A C9A C10A C19A -50.7(4) no
C2B C1B C10B C19B -63.4(5) no
C2B C1B C10B C9B 175.7(4) no
C2B C1B C10B C5B 56.4(5) no
O2B C9B C10B C1B -47.0(5) no
C8B C9B C10B C1B -168.2(3) no
C11B C9B C10B C1B 65.6(4) no
O2B C9B C10B C19B -168.8(3) no
C8B C9B C10B C19B 70.0(4) no
C11B C9B C10B C19B -56.2(4) no
O2B C9B C10B C5B 72.2(4) no
C8B C9B C10B C5B -49.0(4) no
C11B C9B C10B C5B -175.2(3) no
O1B C5B C10B C1B 64.4(4) no
C4B C5B C10B C1B -54.5(5) no
C6B C5B C10B C1B 179.2(3) no
O1B C5B C10B C19B -175.1(3) no
C4B C5B C10B C19B 66.0(4) no
C6B C5B C10B C19B -60.3(4) no
O1B C5B C10B C9B -56.4(4) no
C4B C5B C10B C9B -175.2(3) no
C6B C5B C10B C9B 58.5(4) no
C2C C1C C10C C19C -63.6(5) no
C2C C1C C10C C9C 174.6(3) no
C2C C1C C10C C5C 56.1(5) no
O2C C9C C10C C19C -169.3(3) no
C8C C9C C10C C19C 68.7(4) no
C11C C9C C10C C19C -56.4(5) no
O2C C9C C10C C1C -46.9(5) no
C8C C9C C10C C1C -169.0(3) no
C11C C9C C10C C1C 65.9(4) no
O2C C9C C10C C5C 71.5(4) no
C8C C9C C10C C5C -50.6(4) no
C11C C9C C10C C5C -175.7(3) no
O1C C5C C10C C19C -174.1(3) no
C4C C5C C10C C19C 67.0(5) no
C6C C5C C10C C19C -58.2(5) no
O1C C5C C10C C1C 65.9(4) no
C4C C5C C10C C1C -53.0(5) no
C6C C5C C10C C1C -178.2(3) no
O1C C5C C10C C9C -55.1(4) no
C4C C5C C10C C9C -174.0(3) no
C6C C5C C10C C9C 60.8(4) no
O2A C9A C11A O3A 102.4(5) no
C8A C9A C11A O3A -144.9(4) no
C10A C9A C11A O3A -16.6(6) no
O2A C9A C11A C12A -74.6(4) no
C8A C9A C11A C12A 38.1(5) no
C10A C9A C11A C12A 166.3(4) no
O2B C9B C11B O3B 112.9(5) no
C8B C9B C11B O3B -134.0(5) no
C10B C9B C11B O3B -6.8(6) no
O2B C9B C11B C12B -66.5(4) no
C8B C9B C11B C12B 46.6(5) no
C10B C9B C11B C12B 173.8(4) no
O2C C9C C11C O3C 114.6(5) no
C8C C9C C11C O3C -133.9(4) no
C10C C9C C11C O3C -7.5(6) no
O2C C9C C11C C12C -66.1(4) no
C8C C9C C11C C12C 45.4(5) no
C10C C9C C11C C12C 171.8(4) no
O3A C11A C12A C13A 135.9(4) no
C9A C11A C12A C13A -47.0(5) no
O3B C11B C12B C13B 121.3(5) no
C9B C11B C12B C13B -59.4(5) no
O3C C11C C12C C13C 119.5(5) no
C9C C11C C12C C13C -59.7(5) no
C11A C12A C13A C18A -65.1(4) no
C11A C12A C13A C14A 55.0(4) no
C11A C12A C13A C17A 166.8(3) no
C11B C12B C13B C18B -60.1(5) no
C11B C12B C13B C14B 60.9(4) no
C11B C12B C13B C17B 171.3(4) no
C11C C12C C13C C18C -61.2(4) no
C11C C12C C13C C14C 60.9(4) no
C11C C12C C13C C17C 172.1(3) no
C7A C8A C14A C15A -3.9(6) no
C9A C8A C14A C15A 179.8(3) no
C7A C8A C14A C13A -127.1(4) no
C9A C8A C14A C13A 56.6(5) no
C18A C13A C14A C8A 58.2(5) no
C12A C13A C14A C8A -60.6(5) no
C17A C13A C14A C8A 177.3(4) no
C18A C13A C14A C15A -73.3(4) no
C12A C13A C14A C15A 167.8(3) no
C17A C13A C14A C15A 45.7(4) no
C7B C8B C14B C15B -13.4(6) no
C9B C8B C14B C15B 173.1(4) no
C7B C8B C14B C13B -137.6(4) no
C9B C8B C14B C13B 48.9(5) no
C18B C13B C14B C8B 61.1(5) no
C12B C13B C14B C8B -58.1(5) no
C17B C13B C14B C8B -179.9(4) no
C18B C13B C14B C15B -71.2(4) no
C12B C13B C14B C15B 169.6(4) no
C17B C13B C14B C15B 47.8(4) no
C7C C8C C14C C15C -14.2(6) no
C9C C8C C14C C15C 171.5(4) no
C7C C8C C14C C13C -140.8(4) no
C9C C8C C14C C13C 44.8(5) no
C18C C13C C14C C8C 66.0(5) no
C12C C13C C14C C8C -55.1(5) no
C17C C13C C14C C8C -177.6(4) no
C18C C13C C14C C15C -68.6(4) no
C12C C13C C14C C15C 170.3(3) no
C17C C13C C14C C15C 47.8(4) no
C8A C14A C15A C16A -162.8(4) no
C13A C14A C15A C16A -35.5(4) no
C8B C14B C15B C16B -165.4(4) no
C13B C14B C15B C16B -35.6(5) no
C8C C14C C15C C16C -167.6(4) no
C13C C14C C15C C16C -36.3(4) no
C14A C15A C16A C17A 11.7(5) no
C14B C15B C16B C17B 9.5(5) no
C14C C15C C16C C17C 10.6(5) no
C18A C13A C17A C20A -43.8(5) no
C12A C13A C17A C20A 82.9(5) no
C14A C13A C17A C20A -162.2(4) no
C18A C13A C17A C16A 81.2(4) no
C12A C13A C17A C16A -152.1(4) no
C14A C13A C17A C16A -37.1(4) no
C15A C16A C17A C20A 145.7(4) no
C15A C16A C17A C13A 16.2(5) no
C15B C16B C17B C20B 149.9(4) no
C15B C16B C17B C13B 19.8(5) no
C18B C13B C17B C20B -48.2(5) no
C12B C13B C17B C20B 78.9(5) no
C14B C13B C17B C20B -167.2(4) no
C18B C13B C17B C16B 78.1(4) no
C12B C13B C17B C16B -154.8(4) no
C14B C13B C17B C16B -40.9(4) no
C18C C13C C17C C20C -48.3(5) no
C12C C13C C17C C20C 78.5(5) no
C14C C13C C17C C20C -166.0(4) no
C18C C13C C17C C16C 78.4(4) no
C12C C13C C17C C16C -154.8(4) no
C14C C13C C17C C16C -39.4(4) no
C15C C16C C17C C20C 149.0(4) no
C15C C16C C17C C13C 18.4(4) no
C13A C17A C20A C21A -53.9(5) no
C16A C17A C20A C21A -174.8(4) no
C13A C17A C20A C22A -177.9(4) no
C16A C17A C20A C22A 61.2(5) no
C16B C17B C20B C21B -177.3(4) no
C13B C17B C20B C21B -55.6(6) no
C16B C17B C20B C22B 59.0(5) no
C13B C17B C20B C22B -179.4(4) no
C13C C17C C20C C21C -59.4(5) no
C16C C17C C20C C21C 179.0(4) no
C13C C17C C20C C22C 176.2(4) no
C16C C17C C20C C22C 54.6(5) no
C21A C20A C22A C23A 75.7(5) no
C17A C20A C22A C23A -158.4(4) no
C21B C20B C22B C23B 57.0(6) no
C17B C20B C22B C23B -177.3(4) no
C21C C20C C22C C23C 57.4(6) no
C17C C20C C22C C23C -177.5(4) no
C20A C22A C23A C24A -174.5(4) no
C20B C22B C23B C24B 176.4(5) no
C20C C22C C23C C24C 168.0(5) no
C22A C23A C24A C25A -166.4(4) no
C22C C23C C24C C25C 170.0(6) no
C23A C24A C25A C27A 179.6(4) no
C23A C24A C25A C26A -56.0(5) no
C23C C24C C25C C26C 30.3(12) no
C23C C24C C25C C27C 174.1(6) no
O5A C28A O4A C3A -7.6(8) no
C29A C28A O4A C3A 172.0(4) no
C4A C3A O4A C28A -80.4(5) no
C2A C3A O4A C28A 159.5(4) no
O5B C28B O4B C3B 5.0(7) no
C29B C28B O4B C3B -176.5(4) no
C2B C3B O4B C28B 124.3(4) no
C4B C3B O4B C28B -114.6(4) no
O5C C28C O4C C3C -7.0(7) no
C29C C28C O4C C3C 173.2(4) no
C2C C3C O4C C28C 143.4(4) no
C4C C3C O4C C28C -95.9(4) no
O7A C30A O6A C6A -5.2(6) no
C31A C30A O6A C6A 174.4(4) no
C7A C6A O6A C30A -129.6(4) no
C5A C6A O6A C30A 106.8(4) no
O7B C30B O6B C6B 4.8(6) no
C31B C30B O6B C6B -173.7(4) no
C7B C6B O6B C30B -130.8(4) no
C5B C6B O6B C30B 102.6(4) no
O7C C30C O6C C6C -3.4(7) no
C31C C30C O6C C6C 177.2(4) no
C7C C6C O6C C30C -127.6(4) no
C5C C6C O6C C30C 107.5(4) no
C22B C23B C24B C25B -174.9(6) no
C23B C24B C25B C26B -56.2(8) no
C23B C24B C25B C27B -179.1(7) no
